data_4504927
loop_
_publ_author_name
'Barnes, Charles L.'
'Bosch, Eric'

_publ_section_title
;
 The Quest for Chain-Link Hydrogen-Bonded Capsules:&#x2009; Self-Assembly
 of C-Methyl Calix[4]resorcinarene with 5,5&#x2018;-Bipyrimidine
;
_journal_issue 3
_journal_name_full 'Crystal Growth &amp; Design'
_journal_page_first 1049
_journal_paper_doi 10.1021/cg049639v
_journal_volume 5
_journal_year 2005
_chemical_formula_sum 'C63 H65 N9 O8'
_chemical_formula_weight 1076.24
_chemical_name_systematic
; 
 ? 
;
_space_group_IT_number 2
_symmetry_cell_setting triclinic
_symmetry_space_group_name_Hall '-P 1'
_symmetry_space_group_name_H-M 'P -1'
_atom_sites_solution_hydrogens geom
_atom_sites_solution_primary direct
_atom_sites_solution_secondary difmap
_audit_creation_method SHELXL-97
_cell_angle_alpha 94.9260(10)
_cell_angle_beta 117.3390(10)
_cell_angle_gamma 115.9260(10)
_cell_formula_units_Z 2
_cell_length_a 15.5432(11)
_cell_length_b 15.8676(11)
_cell_length_c 15.9170(11)
_cell_measurement_reflns_used 3614
_cell_measurement_temperature 173(2)
_cell_measurement_theta_max 23.1
_cell_measurement_theta_min 2.5
_cell_volume 2927.4(4)
_computing_cell_refinement 'SAINT (Bruker, 1998)'
_computing_data_collection 'SMART (Bruker, 1998)'
_computing_data_reduction 'SAINT (Bruker, 1998)'
_computing_molecular_graphics 'ORTEP-III (Burnett & Johnson, 1996)'
_computing_publication_material 'CIFTAB (Sheldrick, 1997)'
_computing_structure_refinement 'SHELXL-97 (Sheldrick, 1997)'
_computing_structure_solution 'SHELXS-97 (Sheldrick, 1997)'
_diffrn_ambient_temperature 173(2)
_diffrn_measured_fraction_theta_full 0.971
_diffrn_measured_fraction_theta_max 0.971
_diffrn_measurement_device_type 'Bruker SMART CCD area detector'
_diffrn_measurement_method 'omega scans'
_diffrn_radiation_monochromator graphite
_diffrn_radiation_source 'fine-focus sealed tube'
_diffrn_radiation_type MoK\a
_diffrn_radiation_wavelength 0.71073
_diffrn_reflns_av_R_equivalents 0.0415
_diffrn_reflns_av_sigmaI/netI 0.1065
_diffrn_reflns_limit_h_max 19
_diffrn_reflns_limit_h_min -17
_diffrn_reflns_limit_k_max 15
_diffrn_reflns_limit_k_min -20
_diffrn_reflns_limit_l_max 20
_diffrn_reflns_limit_l_min -20
_diffrn_reflns_number 21044
_diffrn_reflns_theta_full 27.16
_diffrn_reflns_theta_max 27.16
_diffrn_reflns_theta_min 1.53
_diffrn_standards_decay_% 0.0
_exptl_absorpt_coefficient_mu 0.082
_exptl_absorpt_correction_T_max 0.99
_exptl_absorpt_correction_T_min 0.96
_exptl_absorpt_correction_type multi-scan
_exptl_absorpt_process_details
;
 Data were corrected for decay and absorption using the program SADABS 
 based on the method of R.H. Blessing (Acta Cryst. A51, 33-38, 1995).
;
_exptl_crystal_colour colorless
_exptl_crystal_density_diffrn 1.221
_exptl_crystal_density_method 'not measured'
_exptl_crystal_description rod
_exptl_crystal_F_000 1140
_exptl_crystal_size_max 0.55
_exptl_crystal_size_mid 0.20
_exptl_crystal_size_min 0.10
_refine_diff_density_max 0.422
_refine_diff_density_min -0.309
_refine_diff_density_rms 0.049
_refine_ls_extinction_method none
_refine_ls_goodness_of_fit_ref 1.000
_refine_ls_hydrogen_treatment mixed
_refine_ls_matrix_type full
_refine_ls_number_parameters 762
_refine_ls_number_reflns 12618
_refine_ls_number_restraints 0
_refine_ls_restrained_S_all 1.000
_refine_ls_R_factor_all 0.1632
_refine_ls_R_factor_gt 0.0652
_refine_ls_shift/su_max 0.058
_refine_ls_shift/su_mean 0.001
_refine_ls_structure_factor_coef Fsqd
_refine_ls_weighting_details 'calc w=1/[\s^2^(Fo^2^)+(0.0867P)^2^+0.0000P] where P=(Fo^2^+2Fc^2^)/3'
_refine_ls_weighting_scheme calc
_refine_ls_wR_factor_gt 0.1562
_refine_ls_wR_factor_ref 0.1976
_reflns_number_gt 5654
_reflns_number_total 12618
_reflns_threshold_expression >2sigma(I)
_cod_data_source_file cg049639vsi20050216_030033.cif
_cod_data_source_block CYMPYR02
_cod_original_sg_symbol_H-M P-1
_cod_database_code 4504927

loop_
_symmetry_equiv_pos_as_xyz
'x, y, z'
'-x, -y, -z'

loop_
_atom_site_label
_atom_site_type_symbol
_atom_site_fract_x
_atom_site_fract_y
_atom_site_fract_z
_atom_site_U_iso_or_equiv
_atom_site_adp_type
_atom_site_occupancy
_atom_site_symmetry_multiplicity
_atom_site_calc_flag
_atom_site_refinement_flags
O1 O 0.8244(2) 0.50100(19) 0.56100(18) 0.0562(7) Uani 1 1 d .
N1 N 0.0311(2) -0.1949(2) 0.4877(2) 0.0530(8) Uani 1 1 d .
C1 C 0.7407(2) 0.3410(2) 0.43671(19) 0.0292(7) Uani 1 1 d .
O2 O 0.5465(2) 0.2157(2) 0.55726(18) 0.0563(7) Uani 1 1 d .
N2 N 0.1776(3) -0.0612(2) 0.4875(2) 0.0532(8) Uani 1 1 d .
C2 C 0.7498(3) 0.3983(2) 0.5152(2) 0.0398(8) Uani 1 1 d .
O3 O 0.3471(2) 0.01402(18) 0.44644(17) 0.0542(7) Uani 1 1 d .
N3 N 0.0782(2) 0.0753(2) 0.7844(2) 0.0442(7) Uani 1 1 d .
C3 C 0.6834(3) 0.3545(2) 0.5525(2) 0.0432(8) Uani 1 1 d .
H3 H 0.6902 0.3951 0.6055 0.052 Uiso 1 1 calc R
O4 O 0.05677(18) 0.00469(18) 0.13965(17) 0.0543(7) Uani 1 1 d .
N4 N 0.2141(2) 0.21062(18) 0.77400(19) 0.0425(7) Uani 1 1 d .
C4 C 0.6072(3) 0.2520(2) 0.5133(2) 0.0390(8) Uani 1 1 d .
O5 O 0.1261(2) 0.1941(2) 0.1089(2) 0.0597(8) Uani 1 1 d .
N5 N 0.4103(3) 0.5059(3) 0.3636(3) 0.0886(12) Uani 1 1 d .
C5 C 0.5941(2) 0.1903(2) 0.4346(2) 0.0332(7) Uani 1 1 d .
O6 O 0.4011(2) 0.47496(17) 0.10539(19) 0.0561(7) Uani 1 1 d .
N6 N 0.2212(4) 0.2009(3) 0.4876(4) 0.1053(15) Uani 1 1 d .
C6 C 0.6619(2) 0.2383(2) 0.39893(19) 0.0296(7) Uani 1 1 d .
H6 H 0.6538 0.1978 0.3449 0.036 Uiso 1 1 calc R
O7 O 0.6247(2) 0.58342(18) 0.14846(17) 0.0470(6) Uani 1 1 d .
N7 N 0.5280(3) 0.0935(2) 0.1076(2) 0.0589(8) Uani 1 1 d .
C7 C 0.5066(2) 0.0786(2) 0.3898(2) 0.0358(7) Uani 1 1 d .
H7 H 0.5109 0.0559 0.4475 0.043 Uiso 1 1 calc R
O8 O 0.91629(17) 0.60125(18) 0.45799(16) 0.0485(6) Uani 1 1 d .
N8 N -0.0313(11) 0.2025(7) 0.2665(7) 0.202(5) Uani 1 1 d .
C8 C 0.3855(2) 0.0577(2) 0.3230(2) 0.0325(7) Uani 1 1 d .
N9 N 0.5620(6) 0.8142(7) 0.2559(6) 0.159(4) Uani 1 1 d .
C9 C 0.3083(3) 0.0250(2) 0.3529(2) 0.0414(8) Uani 1 1 d .
C10 C 0.1991(3) 0.0068(2) 0.2932(2) 0.0455(9) Uani 1 1 d .
H10 H 0.1483 -0.0148 0.3153 0.055 Uiso 1 1 calc R
C11 C 0.1641(2) 0.0201(2) 0.2009(2) 0.0408(8) Uani 1 1 d .
C12 C 0.2374(2) 0.0520(2) 0.1673(2) 0.0333(7) Uani 1 1 d .
C13 C 0.3471(2) 0.0715(2) 0.2310(2) 0.0305(7) Uani 1 1 d .
H13 H 0.3989 0.0956 0.2101 0.037 Uiso 1 1 calc R
C14 C 0.1975(2) 0.0633(2) 0.0638(2) 0.0317(7) Uani 1 1 d .
H14 H 0.1133 0.0355 0.0284 0.038 Uiso 1 1 calc R
C15 C 0.2544(2) 0.1728(2) 0.07458(19) 0.0293(7) Uani 1 1 d .
C16 C 0.2156(2) 0.2311(2) 0.0961(2) 0.0396(8) Uani 1 1 d .
C17 C 0.2662(3) 0.3299(3) 0.1057(2) 0.0477(9) Uani 1 1 d .
H17 H 0.2382 0.3678 0.1201 0.057 Uiso 1 1 calc R
C18 C 0.3572(3) 0.3756(2) 0.0948(2) 0.0396(8) Uani 1 1 d .
C19 C 0.4000(2) 0.3208(2) 0.07345(19) 0.0295(7) Uani 1 1 d .
C20 C 0.3467(2) 0.2212(2) 0.06483(18) 0.0275(6) Uani 1 1 d .
H20 H 0.3751 0.1832 0.0513 0.033 Uiso 1 1 calc R
C21 C 0.5025(2) 0.3716(2) 0.0648(2) 0.0302(7) Uani 1 1 d .
H21 H 0.4940 0.4197 0.0300 0.036 Uiso 1 1 calc R
C22 C 0.6138(2) 0.4339(2) 0.1700(2) 0.0284(6) Uani 1 1 d .
C23 C 0.6716(2) 0.5378(2) 0.2084(2) 0.0349(7) Uani 1 1 d .
C24 C 0.7707(2) 0.5938(2) 0.3046(2) 0.0386(8) Uani 1 1 d .
H24 H 0.8075 0.6646 0.3307 0.046 Uiso 1 1 calc R
C25 C 0.8158(2) 0.5462(2) 0.3623(2) 0.0346(7) Uani 1 1 d .
C26 C 0.7621(2) 0.4429(2) 0.3281(2) 0.0298(7) Uani 1 1 d .
C27 C 0.6608(2) 0.3890(2) 0.2319(2) 0.0287(7) Uani 1 1 d .
H27 H 0.6219 0.3179 0.2074 0.034 Uiso 1 1 calc R
C28 C 0.8107(2) 0.3897(2) 0.3931(2) 0.0341(7) Uani 1 1 d .
H28 H 0.8898 0.4430 0.4518 0.041 Uiso 1 1 calc R
C29 C 0.5278(3) 0.0163(2) 0.3318(2) 0.0423(8) Uani 1 1 d .
H29A H 0.5157 0.0312 0.2702 0.063 Uiso 1 1 calc R
H29B H 0.4742 -0.0552 0.3134 0.063 Uiso 1 1 calc R
H29C H 0.6069 0.0332 0.3747 0.063 Uiso 1 1 calc R
C30 C 0.2108(2) -0.0001(2) -0.0013(2) 0.0384(8) Uani 1 1 d .
H30A H 0.1864 0.0097 -0.0664 0.058 Uiso 1 1 calc R
H30B H 0.1631 -0.0712 -0.0130 0.058 Uiso 1 1 calc R
H30C H 0.2915 0.0203 0.0338 0.058 Uiso 1 1 calc R
C31 C 0.5089(3) 0.2993(2) 0.0004(2) 0.0402(8) Uani 1 1 d .
H31A H 0.5228 0.2537 0.0345 0.060 Uiso 1 1 calc R
H31B H 0.5717 0.3378 -0.0081 0.060 Uiso 1 1 calc R
H31C H 0.4361 0.2602 -0.0662 0.060 Uiso 1 1 calc R
C32 C 0.8238(2) 0.3186(2) 0.3352(2) 0.0417(8) Uani 1 1 d .
H32A H 0.8525 0.2840 0.3778 0.063 Uiso 1 1 calc R
H32B H 0.8784 0.3574 0.3180 0.063 Uiso 1 1 calc R
H32C H 0.7490 0.2691 0.2730 0.063 Uiso 1 1 calc R
C33 C 0.1141(2) -0.0274(2) 0.5898(2) 0.0297(7) Uani 1 1 d .
C34 C 0.0376(3) -0.1294(2) 0.5527(3) 0.0518(9) Uani 1 1 d .
H34 H -0.0133 -0.1546 0.5744 0.062 Uiso 1 1 calc R
C35 C 0.1009(3) -0.1573(2) 0.4579(2) 0.0410(8) Uani 1 1 d .
H35 H 0.0958 -0.2032 0.4107 0.049 Uiso 1 1 calc R
C36 C 0.1835(3) 0.0020(2) 0.5534(2) 0.0508(9) Uani 1 1 d .
H36 H 0.2389 0.0715 0.5769 0.061 Uiso 1 1 calc R
C37 C 0.1250(2) 0.0436(2) 0.6661(2) 0.0299(7) Uani 1 1 d .
C38 C 0.0648(2) 0.0129(2) 0.7116(2) 0.0442(8) Uani 1 1 d .
H38 H 0.0109 -0.0569 0.6895 0.053 Uiso 1 1 calc R
C39 C 0.1538(2) 0.1715(2) 0.8133(2) 0.0325(7) Uani 1 1 d .
H39 H 0.1661 0.2166 0.8669 0.039 Uiso 1 1 calc R
C40 C 0.1984(3) 0.1462(2) 0.7002(2) 0.0439(8) Uani 1 1 d .
H40 H 0.2398 0.1724 0.6701 0.053 Uiso 1 1 calc R
C41 C 0.5512(5) 0.4602(5) 0.3665(4) 0.133(3) Uani 1 1 d .
H41A H 0.5982 0.4611 0.4342 0.200 Uiso 1 1 calc R
H41B H 0.6012 0.5085 0.3500 0.200 Uiso 1 1 calc R
H41C H 0.5074 0.3927 0.3166 0.200 Uiso 1 1 calc R
C42 C 0.4724(4) 0.4871(3) 0.3645(3) 0.0679(12) Uani 1 1 d .
C43 C 0.3385(4) 0.2696(3) 0.4085(4) 0.0933(15) Uani 1 1 d .
H43A H 0.3183 0.3128 0.3745 0.140 Uiso 1 1 calc R
H43B H 0.3213 0.2134 0.3592 0.140 Uiso 1 1 calc R
H43C H 0.4207 0.3084 0.4623 0.140 Uiso 1 1 calc R
C44 C 0.2719(4) 0.2309(3) 0.4525(4) 0.0790(13) Uani 1 1 d .
C45 C 0.6500(4) 0.0138(4) 0.1554(3) 0.0973(17) Uani 1 1 d .
H45A H 0.6389 -0.0209 0.2010 0.146 Uiso 1 1 calc R
H45B H 0.7314 0.0667 0.1898 0.146 Uiso 1 1 calc R
H45C H 0.6261 -0.0343 0.0943 0.146 Uiso 1 1 calc R
C46 C 0.5810(3) 0.0585(3) 0.1274(2) 0.0532(10) Uani 1 1 d .
C47 C 0.0776(7) 0.3435(7) 0.2226(7) 0.177(5) Uani 1 1 d .
H47A H 0.1050 0.4081 0.2679 0.265 Uiso 1 1 calc R
H47B H 0.0288 0.3356 0.1521 0.265 Uiso 1 1 calc R
H47C H 0.1435 0.3415 0.2322 0.265 Uiso 1 1 calc R
C48 C 0.0118(11) 0.2628(9) 0.2455(6) 0.170(7) Uani 1 1 d .
C49 C 0.3712(8) 0.6539(5) 0.2080(6) 0.147(3) Uani 1 1 d .
H49A H 0.3817 0.6340 0.2669 0.221 Uiso 1 1 calc R
H49B H 0.3485 0.5989 0.1533 0.221 Uiso 1 1 calc R
H49C H 0.3112 0.6690 0.1848 0.221 Uiso 1 1 calc R
C50 C 0.4785(10) 0.7424(9) 0.2360(5) 0.145(5) Uani 1 1 d .
C51 C 0.1758(4) 0.7422(3) 0.0743(4) 0.0973(17) Uani 1 1 d .
C52 C 0.1066(5) 0.6416(3) 0.0224(4) 0.114(2) Uani 1 1 d .
H52 H 0.0490 0.6021 0.0337 0.136 Uiso 1 1 calc R
C53 C 0.1174(5) 0.5955(3) -0.0455(4) 0.1084(19) Uani 1 1 d .
H53 H 0.0686 0.5248 -0.0800 0.130 Uiso 1 1 calc R
C54 C 0.2006(4) 0.6531(4) -0.0638(4) 0.0869(14) Uani 1 1 d .
H54 H 0.2091 0.6235 -0.1117 0.104 Uiso 1 1 calc R
C55 C 0.2702(4) 0.7553(4) -0.0090(4) 0.0784(13) Uani 1 1 d .
H55 H 0.3280 0.7969 -0.0192 0.094 Uiso 1 1 calc R
C56 C 0.2574(4) 0.7971(3) 0.0587(4) 0.0793(13) Uani 1 1 d .
H56 H 0.3078 0.8672 0.0963 0.095 Uiso 1 1 calc R
C57 C 0.1634(6) 0.7950(4) 0.1500(6) 0.173(4) Uani 1 1 d .
H57A H 0.2408 0.8398 0.2131 0.207 Uiso 1 1 calc R
H57B H 0.1365 0.8382 0.1215 0.207 Uiso 1 1 calc R
C58 C 0.0850(4) 0.7302(3) 0.1779(4) 0.0702(12) Uani 1 1 d .
C59 C -0.0276(4) 0.6969(4) 0.1225(3) 0.0675(12) Uani 1 1 d .
H59 H -0.0553 0.7204 0.0693 0.081 Uiso 1 1 calc R
C60 C -0.1011(4) 0.6319(4) 0.1403(4) 0.0788(14) Uani 1 1 d .
H60 H -0.1805 0.6078 0.0984 0.095 Uiso 1 1 calc R
C61 C -0.0628(6) 0.5996(4) 0.2185(5) 0.0950(17) Uani 1 1 d .
H61 H -0.1148 0.5540 0.2323 0.114 Uiso 1 1 calc R
C62 C 0.0513(7) 0.6340(5) 0.2767(3) 0.103(2) Uani 1 1 d .
H62 H 0.0790 0.6111 0.3305 0.123 Uiso 1 1 calc R
C63 C 0.1248(4) 0.7003(5) 0.2579(4) 0.0899(17) Uani 1 1 d .
H63 H 0.2047 0.7264 0.3006 0.108 Uiso 1 1 calc R
H4O H 0.019(3) -0.017(3) 0.171(3) 0.076(12) Uiso 1 1 d .
H3O H 0.294(3) -0.010(3) 0.461(3) 0.079(13) Uiso 1 1 d .
H8O H 0.945(3) 0.671(3) 0.465(3) 0.092(14) Uiso 1 1 d .
H1O H 0.857(4) 0.529(4) 0.535(4) 0.11(2) Uiso 1 1 d .
H7O H 0.674(4) 0.639(3) 0.171(3) 0.095(17) Uiso 1 1 d .
H2O H 0.500(3) 0.146(3) 0.528(3) 0.092(15) Uiso 1 1 d .
H6O H 0.471(4) 0.502(4) 0.110(3) 0.117(19) Uiso 1 1 d .
H5O H 0.107(3) 0.142(2) 0.115(3) 0.042(12) Uiso 1 1 d .

loop_
_atom_site_aniso_label
_atom_site_aniso_U_11
_atom_site_aniso_U_22
_atom_site_aniso_U_33
_atom_site_aniso_U_23
_atom_site_aniso_U_13
_atom_site_aniso_U_12
O1 0.0589(16) 0.0384(15) 0.0435(14) -0.0008(12) 0.0257(13) 0.0120(13)
N1 0.0426(16) 0.0359(17) 0.0596(19) -0.0044(14) 0.0330(15) 0.0050(14)
C1 0.0238(15) 0.0331(18) 0.0228(14) 0.0099(13) 0.0083(12) 0.0146(14)
O2 0.0805(18) 0.0544(17) 0.0499(15) 0.0222(14) 0.0493(14) 0.0330(16)
N2 0.079(2) 0.0317(17) 0.0524(18) 0.0134(14) 0.0498(17) 0.0179(16)
C2 0.0355(18) 0.036(2) 0.0266(16) 0.0057(15) 0.0090(14) 0.0141(16)
O3 0.0737(17) 0.0589(16) 0.0527(15) 0.0351(13) 0.0509(14) 0.0325(14)
N3 0.0367(15) 0.0357(16) 0.0525(17) 0.0037(14) 0.0295(14) 0.0109(13)
C3 0.057(2) 0.043(2) 0.0278(17) 0.0096(15) 0.0235(16) 0.0257(18)
O4 0.0273(13) 0.0652(17) 0.0510(14) 0.0071(12) 0.0267(12) 0.0081(12)
N4 0.0574(17) 0.0291(15) 0.0465(16) 0.0153(13) 0.0355(15) 0.0199(14)
C4 0.050(2) 0.049(2) 0.0295(16) 0.0215(16) 0.0258(15) 0.0299(18)
O5 0.0404(15) 0.0544(19) 0.080(2) 0.0071(16) 0.0386(14) 0.0204(15)
N5 0.102(3) 0.091(3) 0.100(3) 0.033(2) 0.063(3) 0.066(3)
C5 0.0375(17) 0.0403(19) 0.0279(16) 0.0208(14) 0.0169(14) 0.0252(16)
O6 0.0587(16) 0.0341(14) 0.0725(17) 0.0157(12) 0.0313(14) 0.0288(13)
N6 0.090(3) 0.110(4) 0.140(4) 0.079(3) 0.074(3) 0.055(3)
C6 0.0290(16) 0.0376(18) 0.0218(14) 0.0130(13) 0.0108(13) 0.0205(15)
O7 0.0577(16) 0.0266(14) 0.0423(14) 0.0201(12) 0.0235(12) 0.0154(13)
N7 0.061(2) 0.063(2) 0.0516(19) 0.0211(16) 0.0310(17) 0.0326(18)
C7 0.0494(19) 0.0359(18) 0.0363(17) 0.0218(15) 0.0299(15) 0.0252(16)
O8 0.0282(12) 0.0316(14) 0.0430(13) 0.0005(11) 0.0076(10) 0.0007(11)
N8 0.331(11) 0.195(9) 0.096(5) 0.049(5) 0.060(5) 0.215(9)
C8 0.0403(17) 0.0258(16) 0.0346(17) 0.0132(14) 0.0261(14) 0.0139(14)
N9 0.162(6) 0.235(10) 0.072(4) 0.002(5) 0.022(4) 0.158(7)
C9 0.052(2) 0.0339(19) 0.0422(19) 0.0147(15) 0.0371(17) 0.0136(16)
C10 0.044(2) 0.042(2) 0.053(2) 0.0146(17) 0.0401(18) 0.0111(17)
C11 0.0306(18) 0.0322(18) 0.0434(19) 0.0027(15) 0.0244(16) 0.0032(15)
C12 0.0298(16) 0.0276(17) 0.0306(16) 0.0045(13) 0.0183(14) 0.0064(14)
C13 0.0327(16) 0.0246(16) 0.0338(16) 0.0090(13) 0.0232(14) 0.0104(14)
C14 0.0207(14) 0.0347(18) 0.0271(15) 0.0038(13) 0.0123(12) 0.0081(14)
C15 0.0207(14) 0.0329(17) 0.0212(14) 0.0041(13) 0.0054(12) 0.0127(13)
C16 0.0231(16) 0.045(2) 0.0372(17) 0.0012(15) 0.0116(14) 0.0165(16)
C17 0.0351(18) 0.043(2) 0.055(2) 0.0033(17) 0.0171(16) 0.0243(17)
C18 0.0360(18) 0.0313(19) 0.0377(18) 0.0062(15) 0.0110(15) 0.0193(16)
C19 0.0290(15) 0.0333(18) 0.0194(14) 0.0089(13) 0.0085(12) 0.0173(14)
C20 0.0234(15) 0.0329(17) 0.0206(14) 0.0086(12) 0.0078(12) 0.0160(14)
C21 0.0390(17) 0.0246(16) 0.0268(15) 0.0147(13) 0.0188(13) 0.0155(14)
C22 0.0320(16) 0.0254(16) 0.0270(15) 0.0133(13) 0.0199(13) 0.0105(14)
C23 0.0390(18) 0.0273(18) 0.0363(17) 0.0167(15) 0.0233(15) 0.0128(15)
C24 0.0375(18) 0.0215(16) 0.0432(18) 0.0091(15) 0.0244(16) 0.0044(15)
C25 0.0232(15) 0.0273(18) 0.0329(16) 0.0060(14) 0.0132(13) 0.0021(14)
C26 0.0211(14) 0.0297(17) 0.0303(15) 0.0101(13) 0.0149(13) 0.0072(13)
C27 0.0259(15) 0.0239(16) 0.0300(15) 0.0078(13) 0.0175(13) 0.0070(13)
C28 0.0197(15) 0.0344(18) 0.0305(16) 0.0048(14) 0.0084(13) 0.0090(14)
C29 0.056(2) 0.0400(19) 0.0446(19) 0.0227(16) 0.0341(17) 0.0282(17)
C30 0.0382(17) 0.0314(18) 0.0337(17) 0.0069(14) 0.0186(14) 0.0124(15)
C31 0.0410(18) 0.0405(19) 0.0324(17) 0.0125(15) 0.0220(15) 0.0156(16)
C32 0.0270(16) 0.043(2) 0.0480(19) 0.0127(16) 0.0193(15) 0.0155(15)
C33 0.0258(15) 0.0311(17) 0.0266(15) 0.0107(13) 0.0118(13) 0.0140(14)
C34 0.0396(19) 0.038(2) 0.063(2) -0.0011(18) 0.0360(18) 0.0056(17)
C35 0.0465(19) 0.039(2) 0.0308(17) 0.0060(15) 0.0202(15) 0.0210(17)
C36 0.075(2) 0.0260(18) 0.052(2) 0.0130(16) 0.047(2) 0.0147(18)
C37 0.0237(15) 0.0302(17) 0.0300(15) 0.0123(13) 0.0115(13) 0.0135(14)
C38 0.0337(18) 0.0313(18) 0.053(2) 0.0009(16) 0.0282(16) 0.0055(15)
C39 0.0283(16) 0.0334(18) 0.0307(16) 0.0090(14) 0.0127(13) 0.0174(15)
C40 0.062(2) 0.0335(19) 0.048(2) 0.0203(16) 0.0400(18) 0.0226(18)
C41 0.131(4) 0.285(8) 0.114(4) 0.123(5) 0.098(4) 0.165(6)
C42 0.066(3) 0.086(3) 0.059(3) 0.035(2) 0.039(2) 0.040(3)
C43 0.096(3) 0.063(3) 0.101(4) 0.036(3) 0.057(3) 0.025(3)
C44 0.066(3) 0.057(3) 0.093(4) 0.034(3) 0.035(3) 0.026(2)
C45 0.112(4) 0.151(5) 0.058(3) 0.031(3) 0.036(3) 0.104(4)
C46 0.052(2) 0.065(3) 0.0363(19) 0.0152(18) 0.0239(18) 0.029(2)
C47 0.138(7) 0.207(10) 0.133(7) -0.048(7) 0.049(5) 0.103(7)
C48 0.219(13) 0.202(14) 0.060(5) -0.015(7) -0.002(6) 0.188(13)
C49 0.291(11) 0.124(6) 0.118(6) 0.074(5) 0.138(7) 0.145(7)
C50 0.246(13) 0.231(13) 0.045(4) 0.037(7) 0.060(7) 0.213(11)
C51 0.117(4) 0.049(3) 0.145(5) 0.021(3) 0.104(4) 0.028(3)
C52 0.162(5) 0.043(3) 0.171(5) 0.017(3) 0.146(5) 0.027(3)
C53 0.148(5) 0.055(3) 0.149(5) 0.015(3) 0.123(4) 0.035(3)
C54 0.106(4) 0.100(4) 0.094(3) 0.027(3) 0.074(3) 0.066(3)
C55 0.086(3) 0.081(3) 0.103(4) 0.057(3) 0.073(3) 0.044(3)
C56 0.087(3) 0.054(3) 0.115(4) 0.036(3) 0.068(3) 0.038(3)
C57 0.227(7) 0.057(3) 0.278(9) 0.012(4) 0.225(7) 0.026(4)
C58 0.077(3) 0.052(3) 0.094(3) 0.018(2) 0.064(3) 0.027(2)
C59 0.089(3) 0.088(3) 0.058(3) 0.032(2) 0.042(3) 0.069(3)
C60 0.060(3) 0.064(3) 0.104(4) 0.012(3) 0.039(3) 0.038(3)
C61 0.156(5) 0.073(3) 0.148(5) 0.065(4) 0.126(5) 0.078(4)
C62 0.167(6) 0.152(6) 0.058(3) 0.052(3) 0.062(4) 0.133(5)
C63 0.064(3) 0.127(5) 0.053(3) -0.002(3) 0.013(2) 0.060(3)

loop_
_atom_type_symbol
_atom_type_description
_atom_type_scat_dispersion_real
_atom_type_scat_dispersion_imag
_atom_type_scat_source
C C 0.0033 0.0016 'International Tables Vol C Tables 4.2.6.8 and 6.1.1.4'
H H 0.0000 0.0000 'International Tables Vol C Tables 4.2.6.8 and 6.1.1.4'
N N 0.0061 0.0033 'International Tables Vol C Tables 4.2.6.8 and 6.1.1.4'
O O 0.0106 0.0060 'International Tables Vol C Tables 4.2.6.8 and 6.1.1.4'

loop_
_geom_angle_atom_site_label_1
_geom_angle_atom_site_label_2
_geom_angle_atom_site_label_3
_geom_angle
C35 N1 C34 116.6(3)
C6 C1 C2 116.2(3)
C6 C1 C28 122.4(3)
C2 C1 C28 121.3(3)
C35 N2 C36 116.3(3)
O1 C2 C3 115.5(3)
O1 C2 C1 123.2(3)
C3 C2 C1 121.3(3)
C39 N3 C38 116.5(3)
C4 C3 C2 120.3(3)
C39 N4 C40 116.8(3)
C3 C4 O2 115.6(3)
C3 C4 C5 121.3(3)
O2 C4 C5 123.2(3)
C6 C5 C4 116.2(3)
C6 C5 C7 123.4(3)
C4 C5 C7 120.3(3)
C1 C6 C5 124.7(3)
C5 C7 C8 109.9(2)
C5 C7 C29 114.5(2)
C8 C7 C29 110.8(2)
C13 C8 C9 116.6(3)
C13 C8 C7 122.0(2)
C9 C8 C7 121.4(3)
C10 C9 O3 121.2(3)
C10 C9 C8 121.7(3)
O3 C9 C8 117.1(3)
C9 C10 C11 119.5(3)
O4 C11 C10 121.6(3)
O4 C11 C12 117.3(3)
C10 C11 C12 121.1(3)
C13 C12 C11 117.2(3)
C13 C12 C14 121.6(2)
C11 C12 C14 121.2(3)
C8 C13 C12 123.9(3)
C15 C14 C30 114.0(2)
C15 C14 C12 111.3(2)
C30 C14 C12 111.2(2)
C20 C15 C16 116.4(3)
C20 C15 C14 123.1(3)
C16 C15 C14 120.5(3)
C17 C16 O5 116.0(3)
C17 C16 C15 120.9(3)
O5 C16 C15 123.1(3)
C16 C17 C18 121.4(3)
O6 C18 C17 116.5(3)
O6 C18 C19 123.2(3)
C17 C18 C19 120.3(3)
C20 C19 C18 116.5(3)
C20 C19 C21 123.0(3)
C18 C19 C21 120.4(3)
C19 C20 C15 124.6(3)
C19 C21 C22 110.3(2)
C19 C21 C31 114.0(2)
C22 C21 C31 111.6(2)
C23 C22 C27 117.1(3)
C23 C22 C21 121.5(2)
C27 C22 C21 121.4(2)
O7 C23 C24 120.9(3)
O7 C23 C22 117.7(3)
C24 C23 C22 121.4(3)
C25 C24 C23 119.6(3)
C24 C25 C26 121.7(3)
C24 C25 O8 120.4(3)
C26 C25 O8 117.9(3)
C25 C26 C27 116.9(3)
C25 C26 C28 121.8(2)
C27 C26 C28 121.3(3)
C22 C27 C26 123.3(3)
C1 C28 C26 110.1(2)
C1 C28 C32 114.7(2)
C26 C28 C32 111.4(2)
C34 C33 C36 114.0(3)
C34 C33 C37 122.9(3)
C36 C33 C37 123.0(3)
N1 C34 C33 123.5(3)
N1 C35 N2 125.7(3)
N2 C36 C33 123.9(3)
C40 C37 C38 114.1(3)
C40 C37 C33 122.9(3)
C38 C37 C33 122.9(3)
N3 C38 C37 123.8(3)
N3 C39 N4 125.6(3)
N4 C40 C37 123.2(3)
N5 C42 C41 178.3(5)
N6 C44 C43 179.2(5)
N7 C46 C45 178.6(4)
N8 C48 C47 175.5(13)
N9 C50 C49 177.6(10)
C56 C51 C52 118.6(4)
C56 C51 C57 119.1(4)
C52 C51 C57 122.4(4)
C51 C52 C53 122.0(4)
C52 C53 C54 119.5(4)
C55 C54 C53 116.9(4)
C56 C55 C54 121.3(4)
C51 C56 C55 121.7(4)
C58 C57 C51 117.4(4)
C59 C58 C63 118.6(4)
C59 C58 C57 120.6(6)
C63 C58 C57 120.7(6)
C60 C59 C58 121.7(4)
C59 C60 C61 120.2(4)
C62 C61 C60 118.9(5)
C63 C62 C61 120.1(5)
C62 C63 C58 120.3(4)

loop_
_geom_bond_atom_site_label_1
_geom_bond_atom_site_label_2
_geom_bond_distance
O1 C2 1.378(4)
N1 C35 1.311(4)
N1 C34 1.337(4)
C1 C6 1.389(4)
C1 C2 1.393(4)
C1 C28 1.520(4)
O2 C4 1.384(4)
N2 C35 1.318(4)
N2 C36 1.329(4)
C2 C3 1.382(4)
O3 C9 1.387(4)
N3 C39 1.318(4)
N3 C38 1.331(4)
C3 C4 1.378(4)
O4 C11 1.379(4)
N4 C39 1.322(4)
N4 C40 1.340(4)
C4 C5 1.396(4)
O5 C16 1.375(4)
N5 C42 1.124(5)
C5 C6 1.391(4)
C5 C7 1.511(4)
O6 C18 1.374(4)
N6 C44 1.132(5)
O7 C23 1.381(4)
N7 C46 1.131(4)
C7 C8 1.530(4)
C7 C29 1.531(4)
O8 C25 1.385(3)
N8 C48 1.085(18)
C8 C13 1.383(4)
C8 C9 1.399(4)
N9 C50 1.162(13)
C9 C10 1.382(4)
C10 C11 1.386(4)
C11 C12 1.393(4)
C12 C13 1.389(4)
C12 C14 1.530(4)
C14 C15 1.515(4)
C14 C30 1.525(4)
C15 C20 1.390(4)
C15 C16 1.401(4)
C16 C17 1.367(4)
C17 C18 1.380(4)
C18 C19 1.407(4)
C19 C20 1.384(4)
C19 C21 1.518(4)
C21 C22 1.527(4)
C21 C31 1.539(4)
C22 C23 1.387(4)
C22 C27 1.389(4)
C23 C24 1.382(4)
C24 C25 1.375(4)
C25 C26 1.384(4)
C26 C27 1.392(3)
C26 C28 1.530(4)
C28 C32 1.535(4)
C33 C34 1.374(4)
C33 C36 1.378(4)
C33 C37 1.476(4)
C37 C40 1.379(4)
C37 C38 1.386(4)
C41 C42 1.451(6)
C43 C44 1.457(7)
C45 C46 1.460(6)
C47 C48 1.448(13)
C49 C50 1.453(11)
C51 C56 1.338(6)
C51 C52 1.357(6)
C51 C57 1.540(6)
C52 C53 1.368(5)
C53 C54 1.398(6)
C54 C55 1.385(6)
C55 C56 1.352(6)
C57 C58 1.490(6)
C58 C59 1.347(6)
C58 C63 1.366(7)
C59 C60 1.328(6)
C60 C61 1.364(7)
C61 C62 1.364(7)
C62 C63 1.349(7)

loop_
_geom_torsion_atom_site_label_1
_geom_torsion_atom_site_label_2
_geom_torsion_atom_site_label_3
_geom_torsion_atom_site_label_4
_geom_torsion
C6 C1 C2 O1 179.6(3)
C28 C1 C2 O1 -2.5(4)
C6 C1 C2 C3 -0.2(4)
C28 C1 C2 C3 177.7(3)
O1 C2 C3 C4 -178.9(3)
C1 C2 C3 C4 0.9(5)
C2 C3 C4 O2 178.9(3)
C2 C3 C4 C5 -0.9(5)
C3 C4 C5 C6 0.1(4)
O2 C4 C5 C6 -179.7(3)
C3 C4 C5 C7 -177.5(3)
O2 C4 C5 C7 2.8(4)
C2 C1 C6 C5 -0.6(4)
C28 C1 C6 C5 -178.5(2)
C4 C5 C6 C1 0.7(4)
C7 C5 C6 C1 178.2(3)
C6 C5 C7 C8 -103.1(3)
C4 C5 C7 C8 74.3(3)
C6 C5 C7 C29 22.3(4)
C4 C5 C7 C29 -160.3(3)
C5 C7 C8 C13 70.4(3)
C29 C7 C8 C13 -57.1(4)
C5 C7 C8 C9 -108.7(3)
C29 C7 C8 C9 123.8(3)
C13 C8 C9 C10 0.4(4)
C7 C8 C9 C10 179.5(3)
C13 C8 C9 O3 -178.1(3)
C7 C8 C9 O3 1.1(4)
O3 C9 C10 C11 179.0(3)
C8 C9 C10 C11 0.6(5)
C9 C10 C11 O4 -178.7(3)
C9 C10 C11 C12 -0.3(5)
O4 C11 C12 C13 177.4(3)
C10 C11 C12 C13 -1.1(4)
O4 C11 C12 C14 -3.6(4)
C10 C11 C12 C14 177.8(3)
C9 C8 C13 C12 -1.9(4)
C7 C8 C13 C12 179.0(3)
C11 C12 C13 C8 2.2(4)
C14 C12 C13 C8 -176.7(3)
C13 C12 C14 C15 -72.5(3)
C11 C12 C14 C15 108.6(3)
C13 C12 C14 C30 55.7(3)
C11 C12 C14 C30 -123.2(3)
C30 C14 C15 C20 -25.3(4)
C12 C14 C15 C20 101.5(3)
C30 C14 C15 C16 155.2(2)
C12 C14 C15 C16 -78.1(3)
C20 C15 C16 C17 0.6(4)
C14 C15 C16 C17 -179.8(3)
C20 C15 C16 O5 -179.3(3)
C14 C15 C16 O5 0.3(4)
O5 C16 C17 C18 179.8(3)
C15 C16 C17 C18 -0.2(5)
C16 C17 C18 O6 179.7(3)
C16 C17 C18 C19 -0.1(5)
O6 C18 C19 C20 -179.9(3)
C17 C18 C19 C20 -0.2(4)
O6 C18 C19 C21 2.3(4)
C17 C18 C19 C21 -178.0(3)
C18 C19 C20 C15 0.8(4)
C21 C19 C20 C15 178.5(2)
C16 C15 C20 C19 -1.0(4)
C14 C15 C20 C19 179.5(2)
C20 C19 C21 C22 -99.9(3)
C18 C19 C21 C22 77.7(3)
C20 C19 C21 C31 26.5(4)
C18 C19 C21 C31 -155.9(2)
C19 C21 C22 C23 -104.4(3)
C31 C21 C22 C23 127.9(3)
C19 C21 C22 C27 74.9(3)
C31 C21 C22 C27 -52.9(3)
C27 C22 C23 O7 -178.8(2)
C21 C22 C23 O7 0.5(4)
C27 C22 C23 C24 -1.0(4)
C21 C22 C23 C24 178.4(3)
O7 C23 C24 C25 -179.6(3)
C22 C23 C24 C25 2.6(4)
C23 C24 C25 C26 -2.4(4)
C23 C24 C25 O8 178.6(3)
C24 C25 C26 C27 0.7(4)
O8 C25 C26 C27 179.6(2)
C24 C25 C26 C28 -178.6(3)
O8 C25 C26 C28 0.3(4)
C23 C22 C27 C26 -0.9(4)
C21 C22 C27 C26 179.8(2)
C25 C26 C27 C22 1.0(4)
C28 C26 C27 C22 -179.7(2)
C6 C1 C28 C26 104.3(3)
C2 C1 C28 C26 -73.5(3)
C6 C1 C28 C32 -22.2(4)
C2 C1 C28 C32 160.0(3)
C25 C26 C28 C1 104.1(3)
C27 C26 C28 C1 -75.2(3)
C25 C26 C28 C32 -127.5(3)
C27 C26 C28 C32 53.2(3)
C35 N1 C34 C33 -1.4(5)
C36 C33 C34 N1 0.5(5)
C37 C33 C34 N1 -176.3(3)
C34 N1 C35 N2 1.2(5)
C36 N2 C35 N1 0.0(5)
C35 N2 C36 C33 -1.0(5)
C34 C33 C36 N2 0.7(5)
C37 C33 C36 N2 177.6(3)
C34 C33 C37 C40 -177.3(3)
C36 C33 C37 C40 6.1(4)
C34 C33 C37 C38 4.6(4)
C36 C33 C37 C38 -172.0(3)
C39 N3 C38 C37 -0.1(5)
C40 C37 C38 N3 -2.1(5)
C33 C37 C38 N3 176.1(3)
C38 N3 C39 N4 2.2(4)
C40 N4 C39 N3 -1.7(4)
C39 N4 C40 C37 -1.0(5)
C38 C37 C40 N4 2.7(5)
C33 C37 C40 N4 -175.6(3)
C56 C51 C52 C53 -0.7(9)
C57 C51 C52 C53 179.3(6)
C51 C52 C53 C54 -1.0(9)
C52 C53 C54 C55 1.4(8)
C53 C54 C55 C56 -0.2(7)
C52 C51 C56 C55 1.9(8)
C57 C51 C56 C55 -178.0(5)
C54 C55 C56 C51 -1.5(8)
C56 C51 C57 C58 -170.3(6)
C52 C51 C57 C58 9.7(10)
C51 C57 C58 C59 -88.1(7)
C51 C57 C58 C63 89.5(7)
C63 C58 C59 C60 -3.8(6)
C57 C58 C59 C60 173.9(4)
C58 C59 C60 C61 2.3(6)
C59 C60 C61 C62 -1.0(7)
C60 C61 C62 C63 1.4(7)
C61 C62 C63 C58 -2.9(7)
C59 C58 C63 C62 4.1(7)
C57 C58 C63 C62 -173.6(4)
